data_4514013
loop_
_publ_author_name
'James, Jinju'
'Guiry, Patrick J.'

_publ_section_title
;
 Highly Enantioselective Construction of Sterically Hindered
 \a-Allyl-\a-Aryl Lactones via Palladium-Catalyzed Decarboxylative
 Asymmetric Allylic Alkylation
;
_journal_issue 2
_journal_name_full 'ACS Catalysis'
_journal_page_first 1397
_journal_paper_doi 10.1021/acscatal.6b03355
_journal_volume 7
_journal_year 2017
_chemical_absolute_configuration ad
_chemical_formula_moiety 'C25 H24 O3'
_chemical_formula_sum 'C25 H24 O3'
_chemical_formula_weight 372.44
_chemical_name_systematic
; 
 ? 
;
_space_group_IT_number 19
_symmetry_cell_setting orthorhombic
_symmetry_space_group_name_Hall 'P 2ac 2ab'
_symmetry_space_group_name_H-M 'P 21 21 21'
_atom_sites_solution_hydrogens geom
_atom_sites_solution_primary direct
_atom_sites_solution_secondary difmap
_audit_creation_method SHELXL-97
_cell_angle_alpha 90.00
_cell_angle_beta 90.00
_cell_angle_gamma 90.00
_cell_formula_units_Z 4
_cell_length_a 6.72474(6)
_cell_length_b 16.4010(2)
_cell_length_c 17.4977(2)
_cell_measurement_reflns_used 12707
_cell_measurement_temperature 100(2)
_cell_measurement_theta_max 76.5240
_cell_measurement_theta_min 5.0450
_cell_volume 1929.86(4)
_computing_cell_refinement
; 
CrysAlisPro, Agilent Technologies, 
Version 1.171.36.24a (release 19-12-2012 CrysAlis171 .NET) 
(compiled Dec 19 2012,11:08:27) 
;
_computing_data_collection
; 
CrysAlisPro, Agilent Technologies, 
Version 1.171.36.24a (release 19-12-2012 CrysAlis171 .NET) 
(compiled Dec 19 2012,11:08:27) 
;
_computing_data_reduction
; 
CrysAlisPro, Agilent Technologies, 
Version 1.171.36.24a (release 19-12-2012 CrysAlis171 .NET) 
(compiled Dec 19 2012,11:08:27) 
;
_computing_structure_refinement 'SHELXL-97 (Sheldrick, 2008)'
_computing_structure_solution 'SHELXS-97 (Sheldrick, 2008)'
_diffrn_ambient_temperature 100(2)
_diffrn_detector_area_resol_mean 10.3196
_diffrn_measured_fraction_theta_full 0.995
_diffrn_measured_fraction_theta_max 0.996
_diffrn_measurement_device_type 'SuperNova, Dual, Cu at zero, Atlas'
_diffrn_measurement_method '\w scans'
_diffrn_radiation_monochromator mirror
_diffrn_radiation_source 'SuperNova (Cu) X-ray Source'
_diffrn_radiation_type CuK\a
_diffrn_radiation_wavelength 1.54184
_diffrn_reflns_av_R_equivalents 0.0284
_diffrn_reflns_av_sigmaI/netI 0.0178
_diffrn_reflns_limit_h_max 8
_diffrn_reflns_limit_h_min -8
_diffrn_reflns_limit_k_max 20
_diffrn_reflns_limit_k_min -20
_diffrn_reflns_limit_l_max 21
_diffrn_reflns_limit_l_min -21
_diffrn_reflns_number 20156
_diffrn_reflns_theta_full 76.75
_diffrn_reflns_theta_max 76.75
_diffrn_reflns_theta_min 3.69
_exptl_absorpt_coefficient_mu 0.658
_exptl_absorpt_correction_T_max 0.916
_exptl_absorpt_correction_T_min 0.890
_exptl_absorpt_correction_type analytical
_exptl_absorpt_process_details
; 
CrysAlisPro, Agilent Technologies, 
Version 1.171.36.24a (release 19-12-2012 CrysAlis171 .NET) 
(compiled Dec 19 2012,11:08:27) 
Analytical numeric absorption correction using a multifaceted crystal 
model based on expressions derived by R.C. Clark & J.S. Reid. 
(Clark, R. C. & Reid, J. S. (1995). Acta Cryst. A51, 887-897) 
;
_exptl_crystal_colour colourless
_exptl_crystal_density_diffrn 1.282
_exptl_crystal_density_method 'not measured'
_exptl_crystal_description prism
_exptl_crystal_F_000 792
_exptl_crystal_size_max 0.2507
_exptl_crystal_size_mid 0.1908
_exptl_crystal_size_min 0.1727
_refine_diff_density_max 0.297
_refine_diff_density_min -0.142
_refine_diff_density_rms 0.036
_refine_ls_abs_structure_details 'Flack H D (1983), Acta Cryst. A39, 876-881'
_refine_ls_abs_structure_Flack -0.11(14)
_refine_ls_extinction_coef 0.00182(19)
_refine_ls_extinction_expression Fc^*^=kFc[1+0.001xFc^2^\l^3^/sin(2\q)]^-1/4^
_refine_ls_extinction_method SHELXL
_refine_ls_goodness_of_fit_ref 1.038
_refine_ls_hydrogen_treatment constr
_refine_ls_matrix_type full
_refine_ls_number_parameters 254
_refine_ls_number_reflns 4053
_refine_ls_number_restraints 0
_refine_ls_restrained_S_all 1.038
_refine_ls_R_factor_all 0.0292
_refine_ls_R_factor_gt 0.0276
_refine_ls_shift/su_max 0.001
_refine_ls_shift/su_mean 0.000
_refine_ls_structure_factor_coef Fsqd
_refine_ls_weighting_details 'calc w=1/[\s^2^(Fo^2^)+(0.0341P)^2^+0.3176P] where P=(Fo^2^+2Fc^2^)/3'
_refine_ls_weighting_scheme calc
_refine_ls_wR_factor_gt 0.0680
_refine_ls_wR_factor_ref 0.0692
_reflns_number_gt 3912
_reflns_number_total 4053
_reflns_threshold_expression I>2\s(I)
_cod_data_source_file cs6b03355_si_002.cif
_cod_data_source_block gui104
_cod_database_code 4514013

loop_
_symmetry_equiv_pos_as_xyz
'x, y, z'
'-x+1/2, -y, z+1/2'
'x+1/2, -y+1/2, -z'
'-x, y+1/2, -z+1/2'

loop_
_atom_site_label
_atom_site_type_symbol
_atom_site_fract_x
_atom_site_fract_y
_atom_site_fract_z
_atom_site_U_iso_or_equiv
_atom_site_adp_type
_atom_site_occupancy
_atom_site_symmetry_multiplicity
_atom_site_calc_flag
_atom_site_refinement_flags
C1 C 1.02224(18) 0.48997(7) 0.39732(7) 0.0223(2) Uani 1 1 d .
O1 O 0.98519(14) 0.57071(5) 0.39199(5) 0.0286(2) Uani 1 1 d .
O2 O 1.17334(13) 0.47007(5) 0.42991(5) 0.02593(19) Uani 1 1 d .
C2 C 0.89476(16) 0.42874(7) 0.35100(6) 0.0206(2) Uani 1 1 d .
C3 C 0.69595(19) 0.46539(7) 0.32308(7) 0.0259(2) Uani 1 1 d .
H3A H 0.6454 0.4327 0.2797 0.031 Uiso 1 1 calc R
H3B H 0.5969 0.4623 0.3648 0.031 Uiso 1 1 calc R
C4 C 0.7186(2) 0.55381(8) 0.29798(8) 0.0318(3) Uani 1 1 d .
H4A H 0.8128 0.5576 0.2546 0.038 Uiso 1 1 calc R
H4B H 0.5886 0.5759 0.2813 0.038 Uiso 1 1 calc R
C5 C 0.7959(2) 0.60159(7) 0.36511(8) 0.0331(3) Uani 1 1 d .
H5A H 0.8113 0.6595 0.3501 0.040 Uiso 1 1 calc R
H5B H 0.6978 0.5990 0.4072 0.040 Uiso 1 1 calc R
C6 C 1.03541(18) 0.41478(7) 0.28035(6) 0.0237(2) Uani 1 1 d .
H6A H 0.9555 0.3904 0.2387 0.028 Uiso 1 1 calc R
H6B H 1.0818 0.4687 0.2623 0.028 Uiso 1 1 calc R
C7 C 1.21425(18) 0.36197(8) 0.29309(7) 0.0276(3) Uani 1 1 d .
H7 H 1.2887 0.3702 0.3386 0.033 Uiso 1 1 calc R
C8 C 1.2751(2) 0.30501(9) 0.24563(8) 0.0377(3) Uani 1 1 d .
H8A H 1.2042 0.2951 0.1996 0.045 Uiso 1 1 calc R
H8B H 1.3901 0.2737 0.2574 0.045 Uiso 1 1 calc R
C9 C 0.84853(16) 0.35368(7) 0.40040(6) 0.0196(2) Uani 1 1 d .
C10 C 0.82190(16) 0.27197(7) 0.37298(6) 0.0194(2) Uani 1 1 d .
C11 C 0.81525(17) 0.24944(7) 0.29432(7) 0.0226(2) Uani 1 1 d .
H11 H 0.8342 0.2903 0.2566 0.027 Uiso 1 1 calc R
C12 C 0.78238(18) 0.17054(7) 0.27145(7) 0.0254(2) Uani 1 1 d .
H12 H 0.7788 0.1579 0.2185 0.030 Uiso 1 1 calc R
C13 C 0.75391(18) 0.10794(7) 0.32558(7) 0.0257(2) Uani 1 1 d .
H13 H 0.7331 0.0533 0.3094 0.031 Uiso 1 1 calc R
C14 C 0.75658(16) 0.12691(7) 0.40164(7) 0.0236(2) Uani 1 1 d .
H14 H 0.7371 0.0849 0.4383 0.028 Uiso 1 1 calc R
C15 C 0.78789(16) 0.20792(7) 0.42689(6) 0.0204(2) Uani 1 1 d .
C16 C 0.77701(17) 0.22556(7) 0.50571(6) 0.0220(2) Uani 1 1 d .
H16 H 0.7664 0.1823 0.5416 0.026 Uiso 1 1 calc R
C17 C 0.78159(17) 0.30411(7) 0.53070(6) 0.0221(2) Uani 1 1 d .
H17 H 0.7670 0.3160 0.5835 0.027 Uiso 1 1 calc R
C18 C 0.80820(17) 0.36762(7) 0.47735(6) 0.0206(2) Uani 1 1 d .
O3 O 0.79447(14) 0.44822(5) 0.49809(5) 0.02594(19) Uani 1 1 d .
C19 C 0.75356(18) 0.46829(7) 0.57642(6) 0.0236(2) Uani 1 1 d .
H19A H 0.8687 0.4544 0.6092 0.028 Uiso 1 1 calc R
H19B H 0.6359 0.4379 0.5949 0.028 Uiso 1 1 calc R
C20 C 0.71477(19) 0.55844(7) 0.57813(6) 0.0240(2) Uani 1 1 d .
C21 C 0.5283(2) 0.58796(8) 0.55660(8) 0.0307(3) Uani 1 1 d .
H21 H 0.4256 0.5511 0.5425 0.037 Uiso 1 1 calc R
C22 C 0.4937(2) 0.67147(9) 0.55596(8) 0.0361(3) Uani 1 1 d .
H22 H 0.3666 0.6916 0.5417 0.043 Uiso 1 1 calc R
C23 C 0.6429(2) 0.72560(9) 0.57591(8) 0.0366(3) Uani 1 1 d .
H23 H 0.6187 0.7827 0.5748 0.044 Uiso 1 1 calc R
C24 C 0.8274(2) 0.69630(8) 0.59750(8) 0.0354(3) Uani 1 1 d .
H24 H 0.9297 0.7333 0.6116 0.043 Uiso 1 1 calc R
C25 C 0.8634(2) 0.61281(8) 0.59865(7) 0.0287(3) Uani 1 1 d .
H25 H 0.9904 0.5930 0.6135 0.034 Uiso 1 1 calc R

loop_
_atom_site_aniso_label
_atom_site_aniso_U_11
_atom_site_aniso_U_22
_atom_site_aniso_U_33
_atom_site_aniso_U_23
_atom_site_aniso_U_13
_atom_site_aniso_U_12
C1 0.0276(6) 0.0208(5) 0.0185(5) 0.0038(4) 0.0008(5) -0.0048(4)
O1 0.0367(5) 0.0193(4) 0.0297(4) 0.0032(3) -0.0073(4) -0.0047(3)
O2 0.0275(4) 0.0263(4) 0.0241(4) 0.0031(3) -0.0060(3) -0.0051(3)
C2 0.0217(5) 0.0215(5) 0.0186(5) 0.0016(4) -0.0011(4) -0.0022(4)
C3 0.0252(6) 0.0264(6) 0.0260(6) 0.0011(5) -0.0054(5) 0.0008(5)
C4 0.0346(6) 0.0293(6) 0.0315(6) 0.0070(5) -0.0086(5) 0.0029(5)
C5 0.0401(7) 0.0229(6) 0.0363(7) 0.0041(5) -0.0074(6) 0.0029(5)
C6 0.0266(6) 0.0262(6) 0.0183(5) 0.0030(4) 0.0006(4) -0.0050(5)
C7 0.0222(5) 0.0362(6) 0.0244(6) 0.0026(5) 0.0029(5) -0.0067(5)
C8 0.0252(6) 0.0471(8) 0.0407(7) -0.0089(6) 0.0008(6) -0.0005(6)
C9 0.0173(5) 0.0217(5) 0.0197(5) 0.0025(4) -0.0008(4) -0.0018(4)
C10 0.0153(5) 0.0214(5) 0.0214(5) 0.0001(4) 0.0008(4) -0.0010(4)
C11 0.0207(5) 0.0254(6) 0.0216(5) 0.0006(4) 0.0004(4) -0.0024(4)
C12 0.0233(5) 0.0290(6) 0.0239(5) -0.0061(5) 0.0011(5) -0.0011(5)
C13 0.0229(6) 0.0210(5) 0.0331(6) -0.0054(5) 0.0031(5) -0.0014(4)
C14 0.0197(5) 0.0208(5) 0.0304(6) 0.0011(5) 0.0035(5) -0.0002(4)
C15 0.0152(5) 0.0224(5) 0.0236(5) 0.0009(4) 0.0012(4) -0.0001(4)
C16 0.0197(5) 0.0235(5) 0.0227(5) 0.0045(4) 0.0015(4) -0.0015(4)
C17 0.0220(5) 0.0258(5) 0.0185(5) 0.0007(4) 0.0018(4) -0.0023(4)
C18 0.0208(5) 0.0193(5) 0.0217(5) -0.0006(4) -0.0003(4) -0.0021(4)
O3 0.0382(5) 0.0201(4) 0.0195(4) -0.0015(3) 0.0050(3) -0.0019(4)
C19 0.0265(6) 0.0261(5) 0.0183(5) -0.0015(4) 0.0021(4) 0.0003(5)
C20 0.0281(6) 0.0264(6) 0.0175(5) -0.0016(4) 0.0045(4) 0.0030(5)
C21 0.0283(6) 0.0345(7) 0.0292(7) 0.0013(5) 0.0018(5) 0.0033(5)
C22 0.0382(7) 0.0384(7) 0.0318(7) 0.0042(6) 0.0059(6) 0.0130(6)
C23 0.0546(9) 0.0276(6) 0.0277(6) -0.0004(5) 0.0114(6) 0.0081(6)
C24 0.0479(8) 0.0284(6) 0.0301(6) -0.0054(5) 0.0048(6) -0.0048(6)
C25 0.0312(6) 0.0310(6) 0.0240(6) -0.0030(5) 0.0004(5) -0.0008(5)

loop_
_atom_type_symbol
_atom_type_description
_atom_type_scat_dispersion_real
_atom_type_scat_dispersion_imag
_atom_type_scat_source
C C 0.0181 0.0091 'International Tables Vol C Tables 4.2.6.8 and 6.1.1.4'
H H 0.0000 0.0000 'International Tables Vol C Tables 4.2.6.8 and 6.1.1.4'
O O 0.0492 0.0322 'International Tables Vol C Tables 4.2.6.8 and 6.1.1.4'

loop_
_geom_angle_atom_site_label_1
_geom_angle_atom_site_label_2
_geom_angle_atom_site_label_3
_geom_angle
O2 C1 O1 116.86(10)
O2 C1 C2 122.43(10)
O1 C1 C2 119.83(10)
C1 O1 C5 121.82(10)
C9 C2 C3 108.34(9)
C9 C2 C1 109.70(9)
C3 C2 C1 113.07(9)
C9 C2 C6 116.57(9)
C3 C2 C6 109.17(9)
C1 C2 C6 99.94(9)
C4 C3 C2 112.03(10)
C4 C3 H3A 109.2
C2 C3 H3A 109.2
C4 C3 H3B 109.2
C2 C3 H3B 109.2
H3A C3 H3B 107.9
C5 C4 C3 107.78(10)
C5 C4 H4A 110.2
C3 C4 H4A 110.2
C5 C4 H4B 110.2
C3 C4 H4B 110.2
H4A C4 H4B 108.5
O1 C5 C4 112.02(11)
O1 C5 H5A 109.2
C4 C5 H5A 109.2
O1 C5 H5B 109.2
C4 C5 H5B 109.2
H5A C5 H5B 107.9
C7 C6 C2 116.72(9)
C7 C6 H6A 108.1
C2 C6 H6A 108.1
C7 C6 H6B 108.1
C2 C6 H6B 108.1
H6A C6 H6B 107.3
C8 C7 C6 124.50(12)
C8 C7 H7 117.7
C6 C7 H7 117.7
C7 C8 H8A 120.0
C7 C8 H8B 120.0
H8A C8 H8B 120.0
C18 C9 C10 116.89(10)
C18 C9 C2 116.88(10)
C10 C9 C2 125.86(10)
C11 C10 C15 116.19(10)
C11 C10 C9 124.66(10)
C15 C10 C9 119.05(10)
C12 C11 C10 122.06(11)
C12 C11 H11 119.0
C10 C11 H11 119.0
C11 C12 C13 120.84(11)
C11 C12 H12 119.6
C13 C12 H12 119.6
C14 C13 C12 119.12(11)
C14 C13 H13 120.4
C12 C13 H13 120.4
C13 C14 C15 121.29(11)
C13 C14 H14 119.4
C15 C14 H14 119.4
C16 C15 C14 119.32(10)
C16 C15 C10 120.15(10)
C14 C15 C10 120.48(10)
C17 C16 C15 120.46(10)
C17 C16 H16 119.8
C15 C16 H16 119.8
C16 C17 C18 119.31(11)
C16 C17 H17 120.3
C18 C17 H17 120.3
O3 C18 C9 115.24(10)
O3 C18 C17 121.83(10)
C9 C18 C17 122.93(10)
C18 O3 C19 119.04(9)
O3 C19 C20 106.14(9)
O3 C19 H19A 110.5
C20 C19 H19A 110.5
O3 C19 H19B 110.5
C20 C19 H19B 110.5
H19A C19 H19B 108.7
C25 C20 C21 119.63(11)
C25 C20 C19 120.86(11)
C21 C20 C19 119.48(11)
C22 C21 C20 119.62(13)
C22 C21 H21 120.2
C20 C21 H21 120.2
C23 C22 C21 120.59(14)
C23 C22 H22 119.7
C21 C22 H22 119.7
C24 C23 C22 119.74(13)
C24 C23 H23 120.1
C22 C23 H23 120.1
C23 C24 C25 120.17(13)
C23 C24 H24 119.9
C25 C24 H24 119.9
C20 C25 C24 120.24(13)
C20 C25 H25 119.9
C24 C25 H25 119.9

loop_
_geom_bond_atom_site_label_1
_geom_bond_atom_site_label_2
_geom_bond_distance
C1 O2 1.2101(15)
C1 O1 1.3506(14)
C1 C2 1.5493(16)
O1 C5 1.4486(17)
C2 C9 1.5359(15)
C2 C3 1.5451(16)
C2 C6 1.5731(16)
C3 C4 1.5228(17)
C3 H3A 0.9900
C3 H3B 0.9900
C4 C5 1.5047(19)
C4 H4A 0.9900
C4 H4B 0.9900
C5 H5A 0.9900
C5 H5B 0.9900
C6 C7 1.4988(17)
C6 H6A 0.9900
C6 H6B 0.9900
C7 C8 1.3153(19)
C7 H7 0.9500
C8 H8A 0.9500
C8 H8B 0.9500
C9 C18 1.3925(16)
C9 C10 1.4347(15)
C10 C11 1.4259(15)
C10 C15 1.4303(15)
C11 C12 1.3723(16)
C11 H11 0.9500
C12 C13 1.4099(17)
C12 H12 0.9500
C13 C14 1.3670(17)
C13 H13 0.9500
C14 C15 1.4158(16)
C14 H14 0.9500
C15 C16 1.4112(16)
C16 C17 1.3607(17)
C16 H16 0.9500
C17 C18 1.4100(15)
C17 H17 0.9500
C18 O3 1.3740(14)
O3 C19 1.4361(13)
C19 C20 1.5018(16)
C19 H19A 0.9900
C19 H19B 0.9900
C20 C25 1.3870(18)
C20 C21 1.3961(18)
C21 C22 1.3894(19)
C21 H21 0.9500
C22 C23 1.384(2)
C22 H22 0.9500
C23 C24 1.383(2)
C23 H23 0.9500
C24 C25 1.3907(18)
C24 H24 0.9500
C25 H25 0.9500

loop_
_geom_torsion_atom_site_label_1
_geom_torsion_atom_site_label_2
_geom_torsion_atom_site_label_3
_geom_torsion_atom_site_label_4
_geom_torsion
O2 C1 O1 C5 -170.24(11)
C2 C1 O1 C5 20.21(16)
O2 C1 C2 C9 51.72(14)
O1 C1 C2 C9 -139.34(11)
O2 C1 C2 C3 172.77(11)
O1 C1 C2 C3 -18.29(15)
O2 C1 C2 C6 -71.31(13)
O1 C1 C2 C6 97.63(12)
C9 C2 C3 C4 160.17(10)
C1 C2 C3 C4 38.35(14)
C6 C2 C3 C4 -71.94(12)
C2 C3 C4 C5 -58.77(14)
C1 O1 C5 C4 -41.41(16)
C3 C4 C5 O1 59.11(15)
C9 C2 C6 C7 -42.86(14)
C3 C2 C6 C7 -165.97(10)
C1 C2 C6 C7 75.20(12)
C2 C6 C7 C8 136.27(13)
C3 C2 C9 C18 -85.33(12)
C1 C2 C9 C18 38.53(13)
C6 C2 C9 C18 151.12(10)
C3 C2 C9 C10 87.43(13)
C1 C2 C9 C10 -148.71(11)
C6 C2 C9 C10 -36.12(15)
C18 C9 C10 C11 166.29(10)
C2 C9 C10 C11 -6.47(18)
C18 C9 C10 C15 -9.92(15)
C2 C9 C10 C15 177.32(10)
C15 C10 C11 C12 -1.35(16)
C9 C10 C11 C12 -177.66(11)
C10 C11 C12 C13 -0.11(18)
C11 C12 C13 C14 0.92(18)
C12 C13 C14 C15 -0.19(18)
C13 C14 C15 C16 176.03(11)
C13 C14 C15 C10 -1.34(17)
C11 C10 C15 C16 -175.30(10)
C9 C10 C15 C16 1.22(16)
C11 C10 C15 C14 2.05(15)
C9 C10 C15 C14 178.57(10)
C14 C15 C16 C17 -171.72(11)
C10 C15 C16 C17 5.66(17)
C15 C16 C17 C18 -3.42(17)
C10 C9 C18 O3 -166.94(9)
C2 C9 C18 O3 6.49(15)
C10 C9 C18 C17 12.63(16)
C2 C9 C18 C17 -173.95(10)
C16 C17 C18 O3 173.46(11)
C16 C17 C18 C9 -6.08(17)
C9 C18 O3 C19 -179.89(10)
C17 C18 O3 C19 0.54(16)
C18 O3 C19 C20 -170.94(10)
O3 C19 C20 C25 -97.94(12)
O3 C19 C20 C21 80.18(13)
C25 C20 C21 C22 0.02(19)
C19 C20 C21 C22 -178.11(11)
C20 C21 C22 C23 0.5(2)
C21 C22 C23 C24 -0.7(2)
C22 C23 C24 C25 0.5(2)
C21 C20 C25 C24 -0.28(19)
C19 C20 C25 C24 177.83(11)
C23 C24 C25 C20 0.0(2)
